data_4120345
loop_
_publ_author_name
'Xichen Xu'
'Peter Y. Zavalij'
'Michael P. Doyle'

_publ_section_title
;
 Catalytic Asymmetric Syntheses of Quinolizidines by Dirhodium-Catalyzed
 Dearomatization of Isoquinolinium/Pyridinium Methylides-The Role of
 Catalyst and Carbene Source
;
_journal_name_full 'Journal of the American Chemical Society'
_journal_page_first 12439
_journal_page_last 12447
_journal_paper_doi 10.1021/ja406482q
_journal_volume 135
_journal_year 2013
_chemical_absolute_configuration unk
_chemical_formula_moiety 'C24 H19 N3 O2'
_chemical_formula_sum 'C24 H19 N3 O2'
_chemical_formula_weight 381.42
_space_group_crystal_system monoclinic
_space_group_IT_number 4
_space_group_name_Hall 'P 2yb'
_space_group_name_H-M_alt 'P 1 21 1'
_symmetry_cell_setting monoclinic
_symmetry_space_group_name_Hall 'P 2yb'
_symmetry_space_group_name_H-M 'P 1 21 1'
_atom_sites_solution_hydrogens mixed
_atom_sites_solution_primary direct
_atom_sites_solution_secondary difmap
_audit_creation_method 'SHELXL-2012 & ZCIF'
_cell_angle_alpha 90
_cell_angle_beta 104.1370(10)
_cell_angle_gamma 90
_cell_formula_units_Z 2
_cell_length_a 8.2912(7)
_cell_length_b 12.8974(10)
_cell_length_c 9.5837(8)
_cell_measurement_reflns_used 7574
_cell_measurement_temperature 150(2)
_cell_measurement_theta_max 30.5
_cell_measurement_theta_min 2.2
_cell_volume 993.79(14)
_computing_cell_refinement Apex2
_computing_data_collection 'Apex2 (Bruker, 2010)'
_computing_data_reduction 'Apex2, Saint'
_computing_molecular_graphics 'XSHEL (Bruker, 2004)'
_computing_publication_material 'Apex2, SHELXL-2012'
_computing_structure_refinement 'ShelXL-2012 (Sheldrick, 2012)'
_computing_structure_solution 'ShelXS-97 (Sheldrick, 2008)'
_diffrn_ambient_temperature 150(2)
_diffrn_detector 'CCD area detector'
_diffrn_detector_area_resol_mean 8.333
_diffrn_measured_fraction_theta_full 0.982
_diffrn_measured_fraction_theta_max 0.982
_diffrn_measurement_device_type 'Bruker Smart Apex II diffractometer'
_diffrn_measurement_method '\f and \w scans'
_diffrn_measurement_specimen_support 'MiTeGen loop'
_diffrn_orient_matrix_type standard
_diffrn_orient_matrix_UB_11 0.1134447
_diffrn_orient_matrix_UB_12 -0.0276279
_diffrn_orient_matrix_UB_13 0.0028067
_diffrn_orient_matrix_UB_21 0.0361226
_diffrn_orient_matrix_UB_22 0.0164296
_diffrn_orient_matrix_UB_23 0.1049895
_diffrn_orient_matrix_UB_31 -0.0359889
_diffrn_orient_matrix_UB_32 -0.0705579
_diffrn_orient_matrix_UB_33 0.0233999
_diffrn_radiation_monochromator graphite
_diffrn_radiation_type MoK\a
_diffrn_radiation_wavelength 0.71073
_diffrn_reflns_av_R_equivalents 0.0308
_diffrn_reflns_av_unetI/netI 0.0270
_diffrn_reflns_Laue_measured_fraction_full 0.982
_diffrn_reflns_Laue_measured_fraction_max 0.982
_diffrn_reflns_limit_h_max 11
_diffrn_reflns_limit_h_min -11
_diffrn_reflns_limit_k_max 18
_diffrn_reflns_limit_k_min -18
_diffrn_reflns_limit_l_max 13
_diffrn_reflns_limit_l_min -13
_diffrn_reflns_number 21578
_diffrn_reflns_theta_full 25.242
_diffrn_reflns_theta_max 29.997
_diffrn_reflns_theta_min 2.191
_diffrn_source 'sealed tube'
_exptl_absorpt_coefficient_mu 0.083
_exptl_absorpt_correction_T_max 0.992
_exptl_absorpt_correction_T_min 0.900
_exptl_absorpt_correction_type multi-scan
_exptl_absorpt_process_details 'TWINABS (Sheldrick, 2008)'
_exptl_crystal_colour colourless
_exptl_crystal_density_diffrn 1.275
_exptl_crystal_description plate
_exptl_crystal_F_000 400
_exptl_crystal_size_max 0.315
_exptl_crystal_size_mid 0.24
_exptl_crystal_size_min 0.10
_refine_diff_density_max 0.199
_refine_diff_density_min -0.158
_refine_diff_density_rms 0.036
_refine_ls_abs_structure_details
;
 Flack x determined using 2368 quotients [(I+)-(I-)]/[(I+)+(I-)]
 (Parsons and Flack (2004), Acta Cryst. A60, s61).
;
_refine_ls_abs_structure_Flack -0.5(5)
_refine_ls_extinction_method none
_refine_ls_goodness_of_fit_ref 1.000
_refine_ls_hydrogen_treatment refU
_refine_ls_matrix_type full
_refine_ls_number_parameters 305
_refine_ls_number_reflns 5697
_refine_ls_number_restraints 73
_refine_ls_restrained_S_all 0.995
_refine_ls_R_factor_all 0.0392
_refine_ls_R_factor_gt 0.0355
_refine_ls_shift/su_max 0.000
_refine_ls_shift/su_mean 0.000
_refine_ls_structure_factor_coef Fsqd
_refine_ls_weighting_details
;
 w=1/[\s^2^(Fo^2^)+(0.0100P)^2^+0.2450P]
 where P=(Fo^2^+2Fc^2^)/3
;
_refine_ls_weighting_scheme calc
_refine_ls_wR_factor_gt 0.0677
_refine_ls_wR_factor_ref 0.0697
_reflns_Friedel_coverage 0.887
_reflns_number_gt 5349
_reflns_number_total 5697
_reflns_threshold_expression 'I > 2\s(I)'
_cod_data_source_file ja406482q_si_003.cif
_cod_data_source_block 2457
_cod_database_code 4120345
_shelx_space_group_comment
;
The symmetry employed for this shelxl refinement is uniquely defined
by the following loop, which should always be used as a source of
symmetry information in preference to the above space-group names.
They are only intended as comments.
;
_shelx_estimated_absorpt_t_min 0.974
_shelx_estimated_absorpt_t_max 0.992

loop_
_space_group_symop_operation_xyz
'x, y, z'
'-x, y+1/2, -z'

loop_
_atom_site_label
_atom_site_type_symbol
_atom_site_fract_x
_atom_site_fract_y
_atom_site_fract_z
_atom_site_U_iso_or_equiv
_atom_site_adp_type
_atom_site_occupancy
_atom_site_site_symmetry_order
_atom_site_calc_flag
_atom_site_refinement_flags_posn
_atom_site_refinement_flags_adp
_atom_site_refinement_flags_occupancy
_atom_site_disorder_assembly
_atom_site_disorder_group
N1 N 0.7033(4) 0.3853(2) 0.2750(3) 0.0244(6) Uani 1 1 d . . . . .
C1 C 0.5439(4) 0.3991(3) 0.3149(4) 0.0210(6) Uani 1 1 d . . . . .
H1 H 0.5672 0.4101 0.4213 0.018(9) Uiso 1 1 calc R . . . .
C2 C 0.4800(4) 0.5002(2) 0.2398(3) 0.0195(6) Uani 1 1 d . . . . .
C3 C 0.5044(4) 0.5156(3) 0.0893(4) 0.0223(7) Uani 1 1 d . . . . .
H3A H 0.534(5) 0.458(3) 0.045(4) 0.016(6) Uiso 1 1 d . . . . .
H3B H 0.428(5) 0.564(3) 0.031(4) 0.016(6) Uiso 1 1 d . . . . .
C4 C 0.6313(4) 0.5594(3) 0.2145(3) 0.0202(6) Uani 1 1 d . . . . .
C5 C 0.7802(4) 0.4854(3) 0.2709(4) 0.0224(6) Uani 1 1 d . . . . .
C11 C 0.4443(4) 0.2999(3) 0.2774(3) 0.0214(7) Uani 1 1 d . . . . .
C12 C 0.2721(4) 0.2989(3) 0.2331(4) 0.0236(7) Uani 1 1 d . . . . .
H12 H 0.2127 0.3625 0.2171 0.025(11) Uiso 1 1 calc R . . . .
C13 C 0.1854(5) 0.2050(3) 0.2120(4) 0.0282(7) Uani 1 1 d . . . . .
H13 H 0.0675 0.2047 0.1807 0.026(10) Uiso 1 1 calc R . . . .
C14 C 0.2728(5) 0.1119(3) 0.2370(4) 0.0303(8) Uani 1 1 d . . . . .
H14 H 0.2142 0.0479 0.2240 0.040(13) Uiso 1 1 calc R . . . .
C15 C 0.4450(5) 0.1122(3) 0.2807(4) 0.0296(8) Uani 1 1 d . . . . .
H15 H 0.5036 0.0484 0.2973 0.029(11) Uiso 1 1 calc R . . . .
C16 C 0.5335(5) 0.2059(3) 0.3008(4) 0.0251(7) Uani 1 1 d . . . . .
C17 C 0.7152(5) 0.2088(3) 0.3415(4) 0.0305(8) Uani 1 1 d . . . . .
H17 H 0.7764 0.1485 0.3790 0.032(11) Uiso 1 1 calc R . . . .
C18 C 0.7950(5) 0.2960(3) 0.3260(4) 0.0274(7) Uani 1 1 d . . . . .
H18 H 0.9131 0.2976 0.3494 0.038(12) Uiso 1 1 calc R . . . .
C21 C 0.3484(4) 0.5576(3) 0.2901(4) 0.0223(7) Uani 1 1 d . . . . .
O21 O 0.2982(3) 0.5317(2) 0.3927(3) 0.0314(6) Uani 1 1 d . . . . .
O22 O 0.2984(3) 0.64113(19) 0.2094(3) 0.0283(6) Uani 0.45(4) 1 d . U P A 1
C23 C 0.168(4) 0.709(3) 0.238(3) 0.037(4) Uani 0.45(4) 1 d . U P A 1
H23A H 0.0656 0.7024 0.1598 0.038(13) Uiso 0.45(4) 1 calc R . P A 1
H23B H 0.1419 0.6894 0.3296 0.038(13) Uiso 0.45(4) 1 calc R . P A 1
C24 C 0.226(3) 0.8169(18) 0.246(3) 0.046(4) Uani 0.45(4) 1 d . U P A 1
H24A H 0.3336 0.8220 0.3167 0.063(15) Uiso 0.45(4) 1 calc R . P A 1
H24B H 0.1449 0.8615 0.2764 0.063(15) Uiso 0.45(4) 1 calc R . P A 1
H24C H 0.2383 0.8392 0.1518 0.063(15) Uiso 0.45(4) 1 calc R . P A 1
O22A O 0.2984(3) 0.64113(19) 0.2094(3) 0.0283(6) Uani 0.55(4) 1 d . U P A 2
C23A C 0.193(3) 0.712(2) 0.268(2) 0.032(3) Uani 0.55(4) 1 d . U P A 2
H23C H 0.2374 0.7222 0.3728 0.038(13) Uiso 0.55(4) 1 calc R . P A 2
H23D H 0.0774 0.6851 0.2508 0.038(13) Uiso 0.55(4) 1 calc R . P A 2
C24A C 0.198(3) 0.8138(15) 0.184(3) 0.051(4) Uani 0.55(4) 1 d . U P A 2
H24D H 0.3135 0.8380 0.2019 0.063(15) Uiso 0.55(4) 1 calc R . P A 2
H24E H 0.1307 0.8666 0.2168 0.063(15) Uiso 0.55(4) 1 calc R . P A 2
H24F H 0.1542 0.8013 0.0811 0.063(15) Uiso 0.55(4) 1 calc R . P A 2
C41 C 0.6655(4) 0.6731(2) 0.2342(4) 0.0205(6) Uani 1 1 d . . . . .
C42 C 0.6995(4) 0.7287(3) 0.1209(4) 0.0238(7) Uani 1 1 d . . . . .
H42 H 0.6914 0.6959 0.0307 0.028(10) Uiso 1 1 calc R . . . .
C43 C 0.7457(5) 0.8327(3) 0.1390(4) 0.0269(7) Uani 1 1 d . . . . .
H43 H 0.7713 0.8703 0.0619 0.038(13) Uiso 1 1 calc R . . . .
C44 C 0.7542(5) 0.8810(3) 0.2693(4) 0.0278(8) Uani 1 1 d . . . . .
H44 H 0.7851 0.9520 0.2813 0.028(11) Uiso 1 1 calc R . . . .
C45 C 0.7179(5) 0.8267(3) 0.3822(4) 0.0300(8) Uani 1 1 d . . . . .
H45 H 0.7229 0.8605 0.4712 0.035(12) Uiso 1 1 calc R . . . .
C46 C 0.6740(5) 0.7223(3) 0.3655(4) 0.0260(7) Uani 1 1 d . . . . .
H46 H 0.6500 0.6847 0.4433 0.043(13) Uiso 1 1 calc R . . . .
C51 C 0.8796(4) 0.5185(3) 0.4161(4) 0.0255(7) Uani 1 1 d . . . . .
N51 N 0.9505(4) 0.5377(3) 0.5307(4) 0.0355(8) Uani 1 1 d . . . . .
C52 C 0.8911(4) 0.4835(3) 0.1691(4) 0.0255(7) Uani 1 1 d . . . . .
N52 N 0.9706(4) 0.4833(3) 0.0878(4) 0.0341(7) Uani 1 1 d . . . . .

loop_
_atom_site_aniso_label
_atom_site_aniso_U_11
_atom_site_aniso_U_22
_atom_site_aniso_U_33
_atom_site_aniso_U_23
_atom_site_aniso_U_13
_atom_site_aniso_U_12
N1 0.0199(14) 0.0183(13) 0.0356(16) 0.0014(12) 0.0077(12) 0.0014(11)
C1 0.0226(17) 0.0168(15) 0.0240(15) 0.0002(12) 0.0064(13) 0.0017(12)
C2 0.0194(15) 0.0163(15) 0.0225(15) -0.0002(12) 0.0043(12) 0.0001(11)
C3 0.0244(17) 0.0188(16) 0.0226(16) -0.0010(12) 0.0037(13) -0.0010(13)
C4 0.0212(15) 0.0185(14) 0.0215(15) -0.0002(12) 0.0063(12) -0.0007(12)
C5 0.0210(16) 0.0203(15) 0.0262(16) -0.0009(13) 0.0064(13) 0.0009(13)
C11 0.0288(18) 0.0161(14) 0.0209(15) 0.0002(12) 0.0094(13) -0.0004(13)
C12 0.0280(18) 0.0178(15) 0.0273(17) -0.0017(13) 0.0110(14) 0.0011(14)
C13 0.0290(18) 0.0274(17) 0.0309(17) -0.0042(15) 0.0127(15) -0.0061(16)
C14 0.041(2) 0.0207(17) 0.0331(19) -0.0027(14) 0.0171(18) -0.0065(16)
C15 0.041(2) 0.0178(17) 0.0336(19) 0.0014(14) 0.0155(17) 0.0033(15)
C16 0.0311(19) 0.0191(15) 0.0269(16) 0.0024(14) 0.0106(14) 0.0025(15)
C17 0.033(2) 0.0216(16) 0.0367(18) 0.0045(15) 0.0076(15) 0.0091(16)
C18 0.0250(18) 0.0241(17) 0.0325(18) 0.0013(14) 0.0060(15) 0.0083(15)
C21 0.0214(16) 0.0154(13) 0.0293(17) -0.0027(12) 0.0048(13) -0.0010(12)
O21 0.0380(15) 0.0241(12) 0.0370(14) 0.0027(11) 0.0187(12) 0.0060(12)
O22 0.0260(13) 0.0200(12) 0.0404(14) 0.0062(10) 0.0109(12) 0.0059(10)
C23 0.034(9) 0.026(6) 0.054(10) 0.007(8) 0.018(7) 0.014(6)
C24 0.039(8) 0.027(6) 0.072(12) -0.004(9) 0.015(8) 0.005(5)
O22A 0.0260(13) 0.0200(12) 0.0404(14) 0.0062(10) 0.0109(12) 0.0059(10)
C23A 0.029(7) 0.021(4) 0.047(7) 0.004(5) 0.010(5) 0.006(5)
C24A 0.046(8) 0.022(5) 0.089(11) 0.017(8) 0.019(9) 0.012(5)
C41 0.0180(15) 0.0182(14) 0.0248(15) -0.0014(12) 0.0041(13) -0.0003(12)
C42 0.0242(17) 0.0231(17) 0.0235(15) -0.0008(12) 0.0048(13) 0.0012(13)
C43 0.0282(19) 0.0230(16) 0.0288(18) 0.0047(14) 0.0059(15) 0.0000(14)
C44 0.0265(18) 0.0183(16) 0.036(2) -0.0013(14) 0.0021(15) -0.0003(14)
C45 0.035(2) 0.0262(18) 0.0278(18) -0.0087(14) 0.0066(16) 0.0005(15)
C46 0.0284(18) 0.0254(18) 0.0252(16) 0.0000(13) 0.0083(14) 0.0004(14)
C51 0.0207(16) 0.0254(17) 0.0311(18) 0.0008(14) 0.0079(14) 0.0020(14)
N51 0.0291(17) 0.043(2) 0.0326(17) -0.0005(15) 0.0037(14) 0.0039(15)
C52 0.0227(17) 0.0232(17) 0.0294(17) -0.0023(14) 0.0043(14) 0.0022(14)
N52 0.0317(18) 0.0377(19) 0.0345(17) 0.0007(14) 0.0109(14) 0.0032(15)

loop_
_atom_type_symbol
_atom_type_description
_atom_type_scat_dispersion_real
_atom_type_scat_dispersion_imag
_atom_type_scat_source
C C 0.0033 0.0016 'International Tables Vol C Tables 4.2.6.8 and 6.1.1.4'
H H 0.0000 0.0000 'International Tables Vol C Tables 4.2.6.8 and 6.1.1.4'
N N 0.0061 0.0033 'International Tables Vol C Tables 4.2.6.8 and 6.1.1.4'
O O 0.0106 0.0060 'International Tables Vol C Tables 4.2.6.8 and 6.1.1.4'

loop_
_geom_angle_atom_site_label_1
_geom_angle_atom_site_label_2
_geom_angle_atom_site_label_3
_geom_angle
C18 N1 C5 122.6(3)
C18 N1 C1 116.9(3)
C5 N1 C1 109.2(3)
N1 C1 C11 107.9(3)
N1 C1 C2 102.2(3)
C11 C1 C2 120.3(3)
N1 C1 H1 108.6
C11 C1 H1 108.6
C2 C1 H1 108.6
C21 C2 C3 121.3(3)
C21 C2 C1 118.1(3)
C3 C2 C1 116.7(3)
C21 C2 C4 119.6(3)
C3 C2 C4 58.8(2)
C1 C2 C4 107.2(3)
C4 C3 C2 61.3(2)
C4 C3 H3A 117(2)
C2 C3 H3A 117(2)
C4 C3 H3B 117(2)
C2 C3 H3B 114(2)
H3A C3 H3B 118(3)
C41 C4 C3 123.0(3)
C41 C4 C2 127.0(3)
C3 C4 C2 60.0(2)
C41 C4 C5 116.7(3)
C3 C4 C5 113.0(3)
C2 C4 C5 104.6(3)
N1 C5 C52 110.4(3)
N1 C5 C51 112.1(3)
C52 C5 C51 109.0(3)
N1 C5 C4 103.9(3)
C52 C5 C4 110.3(3)
C51 C5 C4 111.1(3)
C12 C11 C16 120.1(3)
C12 C11 C1 122.7(3)
C16 C11 C1 117.0(3)
C11 C12 C13 120.4(3)
C11 C12 H12 119.8
C13 C12 H12 119.8
C14 C13 C12 119.7(3)
C14 C13 H13 120.2
C12 C13 H13 120.2
C15 C14 C13 120.2(3)
C15 C14 H14 119.9
C13 C14 H14 119.9
C14 C15 C16 120.7(3)
C14 C15 H15 119.7
C16 C15 H15 119.7
C15 C16 C11 118.9(3)
C15 C16 C17 122.0(3)
C11 C16 C17 119.1(3)
C18 C17 C16 120.0(4)
C18 C17 H17 120.0
C16 C17 H17 120.0
C17 C18 N1 119.5(3)
C17 C18 H18 120.3
N1 C18 H18 120.3
O21 C21 O22 125.3(3)
O21 C21 C2 123.5(3)
O22 C21 C2 111.2(3)
C21 O22 C23 121.0(14)
C24 C23 O22 109(2)
C24 C23 H23A 109.8
O22 C23 H23A 109.8
C24 C23 H23B 109.8
O22 C23 H23B 109.8
H23A C23 H23B 108.2
C23 C24 H24A 109.5
C23 C24 H24B 109.5
H24A C24 H24B 109.5
C23 C24 H24C 109.5
H24A C24 H24C 109.5
H24B C24 H24C 109.5
C42 C41 C46 119.7(3)
C42 C41 C4 118.5(3)
C46 C41 C4 121.7(3)
C41 C42 C43 120.2(3)
C41 C42 H42 119.9
C43 C42 H42 119.9
C44 C43 C42 119.9(3)
C44 C43 H43 120.0
C42 C43 H43 120.0
C43 C44 C45 120.4(3)
C43 C44 H44 119.8
C45 C44 H44 119.8
C44 C45 C46 120.0(3)
C44 C45 H45 120.0
C46 C45 H45 120.0
C45 C46 C41 119.8(3)
C45 C46 H46 120.1
C41 C46 H46 120.1
N51 C51 C5 175.0(4)
N52 C52 C5 177.5(4)

loop_
_geom_bond_atom_site_label_1
_geom_bond_atom_site_label_2
_geom_bond_distance
N1 C18 1.401(4)
N1 C5 1.445(4)
N1 C1 1.474(4)
C1 C11 1.518(5)
C1 C2 1.521(5)
C1 H1 1.0000
C2 C21 1.492(5)
C2 C3 1.518(5)
C2 C4 1.538(5)
C3 C4 1.500(5)
C3 H3A 0.93(4)
C3 H3B 0.96(4)
C4 C41 1.497(5)
C4 C5 1.549(5)
C5 C52 1.495(5)
C5 C51 1.496(5)
C11 C12 1.386(5)
C11 C16 1.409(5)
C12 C13 1.398(5)
C12 H12 0.9500
C13 C14 1.393(5)
C13 H13 0.9500
C14 C15 1.386(6)
C14 H14 0.9500
C15 C16 1.402(5)
C15 H15 0.9500
C16 C17 1.462(5)
C17 C18 1.330(6)
C17 H17 0.9500
C18 H18 0.9500
C21 O21 1.205(4)
C21 O22 1.332(4)
O22 C23 1.47(4)
C23 C24 1.46(5)
C23 H23A 0.9900
C23 H23B 0.9900
C24 H24A 0.9800
C24 H24B 0.9800
C24 H24C 0.9800
C41 C42 1.387(5)
C41 C46 1.396(5)
C42 C43 1.393(5)
C42 H42 0.9500
C43 C44 1.382(5)
C43 H43 0.9500
C44 C45 1.383(5)
C44 H44 0.9500
C45 C46 1.394(5)
C45 H45 0.9500
C46 H46 0.9500
C51 N51 1.139(5)
C52 N52 1.136(5)

loop_
_geom_torsion_atom_site_label_1
_geom_torsion_atom_site_label_2
_geom_torsion_atom_site_label_3
_geom_torsion_atom_site_label_4
_geom_torsion
C18 N1 C1 C11 -51.1(4)
C5 N1 C1 C11 164.0(3)
C18 N1 C1 C2 -178.8(3)
C5 N1 C1 C2 36.3(3)
N1 C1 C2 C21 -161.3(3)
C11 C1 C2 C21 79.4(4)
N1 C1 C2 C3 40.6(4)
C11 C1 C2 C3 -78.7(4)
N1 C1 C2 C4 -22.5(3)
C11 C1 C2 C4 -141.9(3)
C21 C2 C3 C4 107.9(3)
C1 C2 C3 C4 -94.8(3)
C2 C3 C4 C41 -117.0(4)
C2 C3 C4 C5 94.0(3)
C21 C2 C4 C41 -0.2(5)
C3 C2 C4 C41 110.5(4)
C1 C2 C4 C41 -138.2(3)
C21 C2 C4 C3 -110.8(3)
C1 C2 C4 C3 111.2(3)
C21 C2 C4 C5 140.8(3)
C3 C2 C4 C5 -108.5(3)
C1 C2 C4 C5 2.8(3)
C18 N1 C5 C52 64.4(4)
C1 N1 C5 C52 -153.2(3)
C18 N1 C5 C51 -57.3(4)
C1 N1 C5 C51 85.1(3)
C18 N1 C5 C4 -177.4(3)
C1 N1 C5 C4 -34.9(3)
C41 C4 C5 N1 164.4(3)
C3 C4 C5 N1 -44.5(3)
C2 C4 C5 N1 18.6(3)
C41 C4 C5 C52 -77.3(4)
C3 C4 C5 C52 73.8(4)
C2 C4 C5 C52 137.0(3)
C41 C4 C5 C51 43.7(4)
C3 C4 C5 C51 -165.2(3)
C2 C4 C5 C51 -102.1(3)
N1 C1 C11 C12 -147.5(3)
C2 C1 C11 C12 -31.0(5)
N1 C1 C11 C16 37.7(4)
C2 C1 C11 C16 154.2(3)
C16 C11 C12 C13 0.3(5)
C1 C11 C12 C13 -174.3(3)
C11 C12 C13 C14 0.6(5)
C12 C13 C14 C15 -0.9(5)
C13 C14 C15 C16 0.2(6)
C14 C15 C16 C11 0.7(5)
C14 C15 C16 C17 -177.6(4)
C12 C11 C16 C15 -1.0(5)
C1 C11 C16 C15 173.9(3)
C12 C11 C16 C17 177.4(3)
C1 C11 C16 C17 -7.7(5)
C15 C16 C17 C18 163.8(4)
C11 C16 C17 C18 -14.6(5)
C16 C17 C18 N1 2.1(5)
C5 N1 C18 C17 172.7(3)
C1 N1 C18 C17 32.9(5)
C3 C2 C21 O21 162.1(3)
C1 C2 C21 O21 5.1(5)
C4 C2 C21 O21 -128.5(4)
C3 C2 C21 O22 -19.5(4)
C1 C2 C21 O22 -176.5(3)
C4 C2 C21 O22 49.9(4)
O21 C21 O22 C23 -2.1(16)
C2 C21 O22 C23 179.5(15)
C21 O22 C23 C24 129(2)
C3 C4 C41 C42 -52.1(5)
C2 C4 C41 C42 -127.1(4)
C5 C4 C41 C42 95.9(4)
C3 C4 C41 C46 132.0(4)
C2 C4 C41 C46 57.0(5)
C5 C4 C41 C46 -80.0(4)
C46 C41 C42 C43 1.4(5)
C4 C41 C42 C43 -174.6(3)
C41 C42 C43 C44 -1.4(5)
C42 C43 C44 C45 0.3(6)
C43 C44 C45 C46 0.6(6)
C44 C45 C46 C41 -0.5(6)
C42 C41 C46 C45 -0.5(5)
C4 C41 C46 C45 175.4(3)
